data_2236905
loop_
_publ_author_name
'Taher, Abu'
'Smith, Vincent J.'

_publ_section_title
;
 <i>N</i>-(4-Aminopyrimidin-5-yl)-4-methyl-<i>N</i>-(4-methylphenylsulfonyl)benzenesulfonamide
;
_journal_coeditor_code HG5262
_journal_issue 12
_journal_name_full 'Acta Crystallographica Section E'
_journal_page_first o3362
_journal_paper_doi 10.1107/S1600536812046442
_journal_volume 68
_journal_year 2012
_chemical_formula_iupac 'C18 H18 N4 O4 S2'
_chemical_formula_moiety 'C18 H18 N4 O4 S2'
_chemical_formula_sum 'C18 H18 N4 O4 S2'
_chemical_formula_weight 418.48
_chemical_melting_point 211
_chemical_name_systematic
;
<i>N</i>-(4-Aminopyrimidin-5-yl)-4-methyl-<i>N</i>-(4-
methylphenylsulfonyl)benzenesulfonamide
;
_space_group_IT_number 15
_symmetry_cell_setting monoclinic
_symmetry_space_group_name_Hall '-C 2yc'
_symmetry_space_group_name_H-M 'C 1 2/c 1'
_atom_sites_solution_hydrogens geom
_atom_sites_solution_primary direct
_atom_sites_solution_secondary difmap
_audit_creation_method SHELXL-97
_cell_angle_alpha 90.00
_cell_angle_beta 103.852(3)
_cell_angle_gamma 90.00
_cell_formula_units_Z 8
_cell_length_a 36.559(9)
_cell_length_b 6.9044(18)
_cell_length_c 15.524(4)
_cell_measurement_reflns_used 2317
_cell_measurement_temperature 103(2)
_cell_measurement_theta_max 26.98
_cell_measurement_theta_min 2.30
_cell_volume 3804.6(17)
_computing_cell_refinement 'SAINT (Bruker, 2009)'
_computing_data_collection 'APEX2 (Bruker, 2009)'
_computing_data_reduction 'SAINT (Bruker, 2009)'
_computing_molecular_graphics 'X-SEED (Barbour, 2001; Atwood & Barbour, 2003)'
_computing_publication_material 'X-SEED (Barbour, 2001; Atwood & Barbour, 2003)'
_computing_structure_refinement 'SHELXL97 (Sheldrick, 2008)'
_computing_structure_solution 'SHELXS97 (Sheldrick, 2008)'
_diffrn_ambient_temperature 103(2)
_diffrn_measured_fraction_theta_full 0.995
_diffrn_measured_fraction_theta_max 0.903
_diffrn_measurement_device_type 'Bruker SMART APEX CCD'
_diffrn_measurement_method '\f and \w scans'
_diffrn_radiation_monochromator graphite
_diffrn_radiation_type MoK\a
_diffrn_radiation_wavelength 0.71073
_diffrn_reflns_av_R_equivalents 0.0408
_diffrn_reflns_av_sigmaI/netI 0.0573
_diffrn_reflns_limit_h_max 47
_diffrn_reflns_limit_h_min -48
_diffrn_reflns_limit_k_max 8
_diffrn_reflns_limit_k_min -5
_diffrn_reflns_limit_l_max 20
_diffrn_reflns_limit_l_min -19
_diffrn_reflns_number 11288
_diffrn_reflns_theta_full 25.00
_diffrn_reflns_theta_max 28.73
_diffrn_reflns_theta_min 2.30
_diffrn_standards_number 0
_exptl_absorpt_coefficient_mu 0.313
_exptl_absorpt_correction_T_max 0.9693
_exptl_absorpt_correction_T_min 0.9619
_exptl_absorpt_correction_type multi-scan
_exptl_absorpt_process_details '(SADABS; Bruker, 2009)'
_exptl_crystal_colour colourless
_exptl_crystal_density_diffrn 1.461
_exptl_crystal_density_method 'not measured'
_exptl_crystal_description prismatic
_exptl_crystal_F_000 1744
_exptl_crystal_size_max 0.13
_exptl_crystal_size_mid 0.13
_exptl_crystal_size_min 0.10
_refine_diff_density_max 0.402
_refine_diff_density_min -0.576
_refine_ls_extinction_method none
_refine_ls_goodness_of_fit_ref 1.043
_refine_ls_hydrogen_treatment constr
_refine_ls_matrix_type full
_refine_ls_number_parameters 254
_refine_ls_number_reflns 4459
_refine_ls_number_restraints 0
_refine_ls_restrained_S_all 1.043
_refine_ls_R_factor_all 0.0724
_refine_ls_R_factor_gt 0.0458
_refine_ls_shift/su_max 0.000
_refine_ls_shift/su_mean 0.000
_refine_ls_structure_factor_coef Fsqd
_refine_ls_weighting_details 'calc w=1/[\s^2^(Fo^2^)+(0.0545P)^2^+0.5062P] where P=(Fo^2^+2Fc^2^)/3'
_refine_ls_weighting_scheme calc
_refine_ls_wR_factor_gt 0.1043
_refine_ls_wR_factor_ref 0.1156
_reflns_number_gt 3156
_reflns_number_total 4459
_reflns_threshold_expression I>2sigma(I)
_cod_data_source_file hg5262.cif
_cod_data_source_block I
_cod_original_sg_symbol_H-M 'C 2/c'
_cod_database_code 2236905
_cod_database_fobs_code 2236905

loop_
_symmetry_equiv_pos_as_xyz
'x, y, z'
'-x, y, -z+1/2'
'x+1/2, y+1/2, z'
'-x+1/2, y+1/2, -z+1/2'
'-x, -y, -z'
'x, -y, z-1/2'
'-x+1/2, -y+1/2, -z'
'x+1/2, -y+1/2, z-1/2'

loop_
_atom_site_type_symbol
_atom_site_label
_atom_site_fract_x
_atom_site_fract_y
_atom_site_fract_z
_atom_site_U_iso_or_equiv
_atom_site_adp_type
_atom_site_calc_flag
_atom_site_refinement_flags
_atom_site_occupancy
_atom_site_symmetry_multiplicity
S S1 0.089895(16) 0.32905(8) 0.29158(4) 0.01860(15) Uani d . 1 1
S S2 0.169329(16) 0.42295(8) 0.38027(4) 0.01945(15) Uani d . 1 1
O O1 0.10267(4) 0.4335(2) 0.22487(10) 0.0232(4) Uani d . 1 1
O O2 0.07469(5) 0.1386(2) 0.27300(10) 0.0237(4) Uani d . 1 1
O O3 0.19243(4) 0.3605(2) 0.46334(10) 0.0249(4) Uani d . 1 1
O O4 0.16212(5) 0.6242(2) 0.36298(11) 0.0260(4) Uani d . 1 1
C C4 0.12489(6) 0.1827(3) 0.44923(14) 0.0165(5) Uani d . 1 1
C C1 0.11889(6) 0.2557(3) 0.52950(14) 0.0169(5) Uani d . 1 1
C C12 0.18620(6) 0.3219(3) 0.29353(14) 0.0186(5) Uani d . 1 1
N N3 0.11439(5) 0.4438(3) 0.54561(12) 0.0206(4) Uani d . 1 1
H H3A 0.1104 0.4802 0.5969 0.025 Uiso calc R 1 1
H H3B 0.1155 0.5310 0.5049 0.025 Uiso calc R 1 1
N N4 0.12770(5) 0.3096(3) 0.37743(11) 0.0176(4) Uani d . 1 1
N N1 0.12518(6) -0.1406(3) 0.50446(13) 0.0223(4) Uani d . 1 1
C C5 0.05758(6) 0.4700(3) 0.33053(14) 0.0180(5) Uani d . 1 1
N N2 0.11685(5) 0.1306(3) 0.59516(12) 0.0205(4) Uani d . 1 1
C C2 0.11992(7) -0.0559(3) 0.57827(15) 0.0225(5) Uani d . 1 1
H H2 0.1182 -0.1417 0.6250 0.027 Uiso calc R 1 1
C C16 0.20041(6) 0.3556(4) 0.15198(16) 0.0244(5) Uani d . 1 1
H H16 0.2014 0.4328 0.1019 0.029 Uiso calc R 1 1
C C17 0.18700(6) 0.4358(4) 0.22029(15) 0.0215(5) Uani d . 1 1
H H17 0.1785 0.5662 0.2171 0.026 Uiso calc R 1 1
C C15 0.21246(6) 0.1637(4) 0.15541(16) 0.0253(5) Uani d . 1 1
C C3 0.12811(6) -0.0140(3) 0.44085(15) 0.0201(5) Uani d . 1 1
H H3 0.1326 -0.0632 0.3872 0.024 Uiso calc R 1 1
C C10 0.06049(7) 0.6690(4) 0.32818(18) 0.0288(6) Uani d . 1 1
H H10 0.0806 0.7286 0.3089 0.035 Uiso calc R 1 1
C C8 0.00387(7) 0.6964(4) 0.38297(16) 0.0270(6) Uani d . 1 1
C C14 0.21133(7) 0.0535(4) 0.22965(17) 0.0269(6) Uani d . 1 1
H H14 0.2195 -0.0774 0.2327 0.032 Uiso calc R 1 1
C C6 0.02854(7) 0.3822(4) 0.35961(16) 0.0253(5) Uani d . 1 1
H H6 0.0270 0.2450 0.3618 0.030 Uiso calc R 1 1
C C13 0.19845(7) 0.1310(4) 0.29931(16) 0.0243(5) Uani d . 1 1
H H13 0.1980 0.0550 0.3500 0.029 Uiso calc R 1 1
C C7 0.00199(7) 0.4962(4) 0.38528(16) 0.0252(5) Uani d . 1 1
H H7 -0.0180 0.4362 0.4049 0.030 Uiso calc R 1 1
C C9 0.03359(8) 0.7801(4) 0.3544(2) 0.0400(7) Uani d . 1 1
H H9 0.0354 0.9173 0.3530 0.048 Uiso calc R 1 1
C C18 0.22614(8) 0.0793(5) 0.07884(18) 0.0386(7) Uani d . 1 1
H H18C 0.2518 0.1247 0.0818 0.058 Uiso calc R 1 1
H H18A 0.2094 0.1210 0.0227 0.058 Uiso calc R 1 1
H H18B 0.2260 -0.0623 0.0824 0.058 Uiso calc R 1 1
C C11 -0.02630(8) 0.8178(4) 0.4063(2) 0.0414(7) Uani d . 1 1
H H11A -0.0205 0.9551 0.4011 0.062 Uiso calc PR 0.50 1
H H11B -0.0276 0.7898 0.4674 0.062 Uiso calc PR 0.50 1
H H11C -0.0506 0.7878 0.3658 0.062 Uiso calc PR 0.50 1
H H11D -0.0453 0.7333 0.4218 0.062 Uiso calc PR 0.50 1
H H11E -0.0382 0.8987 0.3554 0.062 Uiso calc PR 0.50 1
H H11F -0.0152 0.9007 0.4571 0.062 Uiso calc PR 0.50 1

loop_
_atom_site_aniso_label
_atom_site_aniso_U_11
_atom_site_aniso_U_22
_atom_site_aniso_U_33
_atom_site_aniso_U_12
_atom_site_aniso_U_13
_atom_site_aniso_U_23
S1 0.0218(3) 0.0156(3) 0.0187(3) 0.0002(2) 0.0055(2) -0.0004(2)
S2 0.0223(3) 0.0153(3) 0.0224(3) -0.0022(2) 0.0086(2) -0.0016(2)
O1 0.0266(9) 0.0251(9) 0.0195(8) 0.0010(7) 0.0088(7) 0.0048(7)
O2 0.0286(9) 0.0155(9) 0.0260(9) -0.0020(7) 0.0048(7) -0.0040(7)
O3 0.0234(9) 0.0292(10) 0.0221(8) -0.0024(7) 0.0051(7) -0.0005(7)
O4 0.0338(10) 0.0132(8) 0.0352(9) -0.0024(7) 0.0163(8) -0.0023(7)
C4 0.0196(11) 0.0143(11) 0.0168(10) 0.0000(9) 0.0067(9) 0.0035(9)
C1 0.0139(10) 0.0157(11) 0.0207(11) -0.0004(9) 0.0033(9) 0.0005(9)
C12 0.0182(11) 0.0169(12) 0.0210(11) -0.0024(9) 0.0054(9) -0.0012(9)
N3 0.0313(11) 0.0127(10) 0.0196(9) 0.0014(8) 0.0100(8) -0.0006(8)
N4 0.0199(10) 0.0157(10) 0.0182(9) -0.0003(8) 0.0064(8) 0.0017(8)
N1 0.0280(11) 0.0151(10) 0.0255(10) 0.0034(8) 0.0098(9) 0.0028(8)
C5 0.0164(11) 0.0180(12) 0.0188(11) 0.0013(9) 0.0028(9) 0.0005(9)
N2 0.0238(10) 0.0153(10) 0.0233(10) 0.0012(8) 0.0071(8) 0.0026(8)
C2 0.0265(13) 0.0178(12) 0.0242(12) 0.0033(10) 0.0081(10) 0.0046(10)
C16 0.0192(12) 0.0326(14) 0.0217(12) -0.0015(10) 0.0055(10) 0.0009(10)
C17 0.0194(12) 0.0204(12) 0.0253(12) -0.0009(10) 0.0067(10) 0.0008(10)
C15 0.0163(11) 0.0343(15) 0.0252(12) 0.0001(11) 0.0048(10) -0.0075(11)
C3 0.0234(12) 0.0177(12) 0.0209(11) 0.0011(10) 0.0084(10) 0.0003(9)
C10 0.0248(13) 0.0190(13) 0.0458(15) 0.0006(10) 0.0145(12) 0.0026(11)
C8 0.0241(13) 0.0261(14) 0.0316(13) 0.0073(11) 0.0082(11) 0.0027(11)
C14 0.0233(13) 0.0216(13) 0.0362(14) 0.0042(10) 0.0080(11) -0.0040(11)
C6 0.0304(14) 0.0163(12) 0.0315(13) -0.0025(10) 0.0120(11) -0.0014(10)
C13 0.0245(13) 0.0225(13) 0.0271(12) 0.0037(10) 0.0083(11) 0.0023(10)
C7 0.0214(12) 0.0279(14) 0.0285(13) -0.0011(10) 0.0102(10) 0.0004(11)
C9 0.0406(17) 0.0145(13) 0.072(2) 0.0056(12) 0.0268(16) 0.0037(13)
C18 0.0290(15) 0.057(2) 0.0314(14) 0.0093(14) 0.0101(12) -0.0127(14)
C11 0.0361(16) 0.0362(17) 0.0574(19) 0.0130(13) 0.0223(15) 0.0070(14)

loop_
_atom_type_symbol
_atom_type_description
_atom_type_scat_dispersion_real
_atom_type_scat_dispersion_imag
_atom_type_scat_source
C C 0.0033 0.0016 'International Tables Vol C Tables 4.2.6.8 and 6.1.1.4'
H H 0.0000 0.0000 'International Tables Vol C Tables 4.2.6.8 and 6.1.1.4'
O O 0.0106 0.0060 'International Tables Vol C Tables 4.2.6.8 and 6.1.1.4'
N N 0.0061 0.0033 'International Tables Vol C Tables 4.2.6.8 and 6.1.1.4'
S S 0.1246 0.1234 'International Tables Vol C Tables 4.2.6.8 and 6.1.1.4'

loop_
_geom_angle_atom_site_label_1
_geom_angle_atom_site_label_2
_geom_angle_atom_site_label_3
_geom_angle
O1 S1 O2 119.77(10)
O1 S1 N4 105.41(9)
O2 S1 N4 107.02(10)
O1 S1 C5 109.58(10)
O2 S1 C5 108.65(11)
N4 S1 C5 105.43(10)
O4 S2 O3 120.40(10)
O4 S2 N4 108.59(10)
O3 S2 N4 102.50(9)
O4 S2 C12 109.01(11)
O3 S2 C12 109.41(10)
N4 S2 C12 105.89(10)
C3 C4 C1 118.2(2)
C3 C4 N4 120.34(19)
C1 C4 N4 121.43(19)
N3 C1 N2 116.58(19)
N3 C1 C4 124.3(2)
N2 C1 C4 119.1(2)
C13 C12 C17 121.4(2)
C13 C12 S2 119.69(18)
C17 C12 S2 118.92(18)
C1 N3 H3A 120.0
C1 N3 H3B 120.0
H3A N3 H3B 120.0
C4 N4 S1 117.70(15)
C4 N4 S2 119.23(15)
S1 N4 S2 122.98(11)
C2 N1 C3 113.4(2)
C10 C5 C6 120.9(2)
C10 C5 S1 118.89(18)
C6 C5 S1 120.14(18)
C2 N2 C1 116.72(19)
N2 C2 N1 129.0(2)
N2 C2 H2 115.5
N1 C2 H2 115.5
C17 C16 C15 121.1(2)
C17 C16 H16 119.4
C15 C16 H16 119.4
C16 C17 C12 118.8(2)
C16 C17 H17 120.6
C12 C17 H17 120.6
C14 C15 C16 118.7(2)
C14 C15 C18 121.4(2)
C16 C15 C18 119.8(2)
N1 C3 C4 123.4(2)
N1 C3 H3 118.3
C4 C3 H3 118.3
C5 C10 C9 118.7(2)
C5 C10 H10 120.7
C9 C10 H10 120.7
C7 C8 C9 118.0(2)
C7 C8 C11 120.5(2)
C9 C8 C11 121.4(2)
C13 C14 C15 121.2(2)
C13 C14 H14 119.4
C15 C14 H14 119.4
C7 C6 C5 119.3(2)
C7 C6 H6 120.3
C5 C6 H6 120.3
C14 C13 C12 118.7(2)
C14 C13 H13 120.6
C12 C13 H13 120.6
C6 C7 C8 121.3(2)
C6 C7 H7 119.4
C8 C7 H7 119.4
C10 C9 C8 121.8(2)
C10 C9 H9 119.1
C8 C9 H9 119.1
C15 C18 H18C 109.5
C15 C18 H18A 109.5
H18C C18 H18A 109.5
C15 C18 H18B 109.5
H18C C18 H18B 109.5
H18A C18 H18B 109.5
C8 C11 H11A 109.5
C8 C11 H11B 109.5
H11A C11 H11B 109.5
C8 C11 H11C 109.5
H11A C11 H11C 109.5
H11B C11 H11C 109.5
C8 C11 H11D 109.5
H11A C11 H11D 141.1
H11B C11 H11D 56.3
H11C C11 H11D 56.3
C8 C11 H11E 109.5
H11A C11 H11E 56.3
H11B C11 H11E 141.1
H11C C11 H11E 56.3
H11D C11 H11E 109.5
C8 C11 H11F 109.5
H11A C11 H11F 56.3
H11B C11 H11F 56.3
H11C C11 H11F 141.1
H11D C11 H11F 109.5
H11E C11 H11F 109.5

loop_
_geom_bond_atom_site_label_1
_geom_bond_atom_site_label_2
_geom_bond_distance
S1 O1 1.4291(16)
S1 O2 1.4299(17)
S1 N4 1.6800(19)
S1 C5 1.747(2)
S2 O4 1.4275(17)
S2 O3 1.4284(17)
S2 N4 1.703(2)
S2 C12 1.755(2)
C4 C3 1.372(3)
C4 C1 1.409(3)
C4 N4 1.441(3)
C1 N3 1.340(3)
C1 N2 1.352(3)
C12 C13 1.388(3)
C12 C17 1.388(3)
N3 H3A 0.8800
N3 H3B 0.8800
N1 C2 1.340(3)
N1 C3 1.342(3)
C5 C10 1.379(3)
C5 C6 1.389(3)
N2 C2 1.324(3)
C2 H2 0.9500
C16 C17 1.386(3)
C16 C15 1.393(3)
C16 H16 0.9500
C17 H17 0.9500
C15 C14 1.390(3)
C15 C18 1.512(3)
C3 H3 0.9500
C10 C9 1.383(3)
C10 H10 0.9500
C8 C7 1.385(3)
C8 C9 1.393(4)
C8 C11 1.497(3)
C14 C13 1.386(3)
C14 H14 0.9500
C6 C7 1.381(3)
C6 H6 0.9500
C13 H13 0.9500
C7 H7 0.9500
C9 H9 0.9500
C18 H18C 0.9800
C18 H18A 0.9800
C18 H18B 0.9800
C11 H11A 0.9800
C11 H11B 0.9800
C11 H11C 0.9800
C11 H11D 0.9800
C11 H11E 0.9800
C11 H11F 0.9800

loop_
_geom_hbond_atom_site_label_D
_geom_hbond_atom_site_label_H
_geom_hbond_atom_site_label_A
_geom_hbond_site_symmetry_A
_geom_hbond_distance_DH
_geom_hbond_distance_HA
_geom_hbond_distance_DA
_geom_hbond_angle_DHA
N3 H3A O1 6_566 0.88 2.16 3.036(3) 178
N3 H3B N1 1_565 0.88 2.30 2.986(3) 135

loop_
_geom_torsion_atom_site_label_1
_geom_torsion_atom_site_label_2
_geom_torsion_atom_site_label_3
_geom_torsion_atom_site_label_4
_geom_torsion
C3 C4 C1 N3 -178.4(2)
N4 C4 C1 N3 1.7(3)
C3 C4 C1 N2 0.5(3)
N4 C4 C1 N2 -179.33(19)
O4 S2 C12 C13 174.23(18)
O3 S2 C12 C13 40.7(2)
N4 S2 C12 C13 -69.1(2)
O4 S2 C12 C17 -5.7(2)
O3 S2 C12 C17 -139.28(18)
N4 S2 C12 C17 110.92(19)
C3 C4 N4 S1 78.1(2)
C1 C4 N4 S1 -102.1(2)
C3 C4 N4 S2 -98.7(2)
C1 C4 N4 S2 81.1(2)
O1 S1 N4 C4 -169.87(15)
O2 S1 N4 C4 -41.33(18)
C5 S1 N4 C4 74.23(18)
O1 S1 N4 S2 6.80(15)
O2 S1 N4 S2 135.34(13)
C5 S1 N4 S2 -109.10(14)
O4 S2 N4 C4 -130.54(16)
O3 S2 N4 C4 -2.12(18)
C12 S2 N4 C4 112.52(17)
O4 S2 N4 S1 52.84(15)
O3 S2 N4 S1 -178.74(12)
C12 S2 N4 S1 -64.10(15)
O1 S1 C5 C10 -28.6(2)
O2 S1 C5 C10 -161.14(19)
N4 S1 C5 C10 84.4(2)
O1 S1 C5 C6 148.63(19)
O2 S1 C5 C6 16.1(2)
N4 S1 C5 C6 -98.4(2)
N3 C1 N2 C2 177.6(2)
C4 C1 N2 C2 -1.4(3)
C1 N2 C2 N1 0.6(4)
C3 N1 C2 N2 1.0(4)
C15 C16 C17 C12 0.9(3)
C13 C12 C17 C16 -0.1(3)
S2 C12 C17 C16 179.89(17)
C17 C16 C15 C14 -0.9(3)
C17 C16 C15 C18 178.7(2)
C2 N1 C3 C4 -1.9(3)
C1 C4 C3 N1 1.2(3)
N4 C4 C3 N1 -178.9(2)
C6 C5 C10 C9 -0.8(4)
S1 C5 C10 C9 176.4(2)
C16 C15 C14 C13 0.1(4)
C18 C15 C14 C13 -179.4(2)
C10 C5 C6 C7 0.9(4)
S1 C5 C6 C7 -176.23(18)
C15 C14 C13 C12 0.6(4)
C17 C12 C13 C14 -0.7(3)
S2 C12 C13 C14 179.38(18)
C5 C6 C7 C8 -0.3(4)
C9 C8 C7 C6 -0.4(4)
C11 C8 C7 C6 176.7(2)
C5 C10 C9 C8 0.0(4)
C7 C8 C9 C10 0.6(4)
C11 C8 C9 C10 -176.5(3)
